data_2202099
loop_
_publ_author_name
'Matsushita, Nobuyuki'

_publ_section_title
;A one-dimensional Cl-bridged Pt^II/IV^ mixed-valence complex,
 <i>catena</i>-poly[[bis(ethylenediamine)platinum(II)-\m-chloro-bis(ethylenediamine)platinum(IV)-\m-chloro]
 tetrakis(hydrogensulfate)]
;
_journal_issue 1
_journal_name_full 'Acta Crystallographica Section E'
_journal_page_first m26
_journal_page_last m28
_journal_paper_doi 10.1107/S1600536802022584
_journal_volume 59
_journal_year 2003
_chemical_formula_iupac '[Pt2 Cl2 (C2 H8 N2)4] (H S O4)4'
_chemical_formula_moiety 'C4 H16 N4 Pt 2+, C4 H16 Cl2 N4 Pt 2+, 4(H O4 S 1-)'
_chemical_formula_sum 'C8 H36 Cl2 N8 O16 Pt2 S4'
_chemical_formula_weight 1089.77
_chemical_name_systematic
;catena-Poly[bis(ethylenediamine)platinum(II,IV)-\m-chloro
 bis(hydrogensulfate)]
;
_space_group_IT_number 72
_symmetry_cell_setting orthorhombic
_symmetry_space_group_name_Hall '-I 2 2c'
_symmetry_space_group_name_H-M 'I b a m'
_atom_sites_solution_hydrogens geom
_atom_sites_solution_primary heavy
_atom_sites_solution_secondary difmap
_cell_angle_alpha 90.00
_cell_angle_beta 90.00
_cell_angle_gamma 90.00
_cell_formula_units_Z 2
_cell_length_a 9.2610(10)
_cell_length_b 14.422(2)
_cell_length_c 10.9290(10)
_cell_measurement_reflns_used 50
_cell_measurement_temperature 295
_cell_measurement_theta_max 14.64
_cell_measurement_theta_min 10.01
_cell_volume 1459.7(3)
_computing_cell_refinement 'AFC Diffractometer Control Software'
_computing_data_collection 'AFC Diffractometer Control Software (Rigaku, 1987)'
_computing_data_reduction 'a handmade program'
_computing_molecular_graphics 'ORTEPII (Johnson, 1976)'
_computing_structure_refinement 'SHELXL97 (Sheldrick, 1997)'
_computing_structure_solution 'UNICS3 (Sakurai & Kobayashi, 1979)'
_diffrn_ambient_temperature 295
_diffrn_measured_fraction_theta_full 1.000
_diffrn_measured_fraction_theta_max 1.000
_diffrn_measurement_device_type 'Rigaku AFC-5S'
_diffrn_measurement_method \q/2\q
_diffrn_radiation_monochromator graphite
_diffrn_radiation_source 'X-ray tube'
_diffrn_radiation_type MoK\a
_diffrn_radiation_wavelength 0.71069
_diffrn_reflns_av_R_equivalents 0.0289
_diffrn_reflns_limit_h_max 14
_diffrn_reflns_limit_h_min 0
_diffrn_reflns_limit_k_max 21
_diffrn_reflns_limit_k_min 0
_diffrn_reflns_limit_l_max 16
_diffrn_reflns_limit_l_min -16
_diffrn_reflns_number 3059
_diffrn_reflns_theta_full 32.50
_diffrn_reflns_theta_max 32.50
_diffrn_reflns_theta_min 1.5
_diffrn_standards_decay_% none
_diffrn_standards_interval_count 50
_diffrn_standards_number 3
_exptl_absorpt_coefficient_mu 10.12
_exptl_absorpt_correction_T_max 0.7017
_exptl_absorpt_correction_T_min 0.1868
_exptl_absorpt_correction_type gaussian
_exptl_absorpt_process_details '(Coppens et al., 1965)'
_exptl_crystal_colour 'intense red'
_exptl_crystal_density_diffrn 2.48
_exptl_crystal_density_method 'not measured'
_exptl_crystal_description needle
_exptl_crystal_F_000 1044
_exptl_crystal_size_max 0.28
_exptl_crystal_size_mid 0.16
_exptl_crystal_size_min 0.12
_refine_diff_density_max 1.506
_refine_diff_density_min -1.185
_refine_ls_extinction_coef 0.0054(2)
_refine_ls_extinction_expression Fc^*^=kFc[1+0.001xFc^2^\l^3^/sin(2\q)]^-1/4^
_refine_ls_extinction_method SHELXL97
_refine_ls_goodness_of_fit_ref 1.143
_refine_ls_hydrogen_treatment constr
_refine_ls_matrix_type full
_refine_ls_number_parameters 68
_refine_ls_number_reflns 975
_refine_ls_number_restraints 0
_refine_ls_R_factor_gt 0.0236
_refine_ls_shift/su_max <0.001
_refine_ls_shift/su_mean 0.000
_refine_ls_structure_factor_coef Fsqd
_refine_ls_weighting_details 'calc w = 1/[\s^2^(Fo^2^)+(0.0266P)^2^] where P = (Fo^2^+2Fc^2^)/3'
_refine_ls_weighting_scheme calc
_refine_ls_wR_factor_gt 0.0479
_refine_ls_wR_factor_ref 0.0479
_reflns_number_gt 975
_reflns_number_total 1387
_reflns_threshold_expression F>3\s(F)
_cod_data_source_file ob6201.cif
_cod_data_source_block I
_cod_depositor_comments
;
The following automatic conversions were performed:

'_chemical_melting_point' value 'not measured' was changed to '?' -
the value is undefined or not
given.

'_exptl_absorpt_correction_type' value 'Gaussian' changed to
'gaussian' according to
/home/saulius/struct/CIF-dictionaries/cif_core.dic dictionary named
'cif_core.dic' version 2.4.1 from 2010-06-29.

Automatic conversion script
Id: cif_fix_values 1715 2011-07-08 13:25:40Z adriana 
;
_cod_database_code 2202099
_cod_database_fobs_code 2202099

loop_
_symmetry_equiv_pos_as_xyz
'x, y, z'
'-x, -y, z'
'-x+1/2, y+1/2, -z'
'x+1/2, -y+1/2, -z'
'x+1/2, y+1/2, z+1/2'
'-x+1/2, -y+1/2, z+1/2'
'-x+1, y+1, -z+1/2'
'x+1, -y+1, -z+1/2'
'-x, -y, -z'
'x, y, -z'
'x-1/2, -y-1/2, z'
'-x-1/2, y-1/2, z'
'-x+1/2, -y+1/2, -z+1/2'
'x+1/2, y+1/2, -z+1/2'
'x, -y, z+1/2'
'-x, y, z+1/2'

loop_
_atom_site_label
_atom_site_fract_x
_atom_site_fract_y
_atom_site_fract_z
_atom_site_U_iso_or_equiv
_atom_site_adp_type
_atom_site_calc_flag
_atom_site_refinement_flags
_atom_site_occupancy
_atom_site_disorder_assembly
_atom_site_disorder_group
_atom_site_type_symbol
Pt 0.0000 0.0000 0.2500 0.02543(10) Uani d S 1 . . Pt
Cl 0.0000 0.0000 0.0375(2) 0.0377(5) Uani d SP .5 . . Cl
S 0.38104(19) 0.21958(12) 0.0000 0.0435(3) Uani d S 1 . . S
O1 0.5028(13) 0.2396(9) 0.0858(10) 0.073(3) Uani d P .5 . . O
O2 0.3372(9) 0.1267(4) 0.0000 0.100(3) Uani d S 1 . . O
O3 0.2708(9) 0.2814(6) 0.0389(13) 0.117(7) Uani d P .5 . . O
O4 0.4300(15) 0.2442(8) -0.1248(9) 0.080(4) Uani d P .5 . . O
N 0.1654(4) 0.0935(2) 0.2484(4) 0.0416(7) Uani d . 1 . . N
C 0.3014(5) 0.0456(4) 0.2821(6) 0.0607(15) Uani d . 1 . . C
H1O 0.5787 0.2419 0.0473 0.109 Uiso calc PR .5 . . H
H1N 0.1740 0.1186 0.1733 0.062 Uiso calc R 1 . . H
H2N 0.1472 0.1394 0.3020 0.062 Uiso calc R 1 . . H
H1C 0.3060 0.0365 0.3700 0.091 Uiso calc R 1 . . H
H2C 0.3841 0.0822 0.2571 0.091 Uiso calc R 1 . . H

loop_
_atom_site_aniso_label
_atom_site_aniso_U_11
_atom_site_aniso_U_22
_atom_site_aniso_U_33
_atom_site_aniso_U_12
_atom_site_aniso_U_13
_atom_site_aniso_U_23
Pt 0.02861(14) 0.02775(13) 0.01993(12) 0.000 0.000 0.000
Cl 0.0447(12) 0.0469(12) 0.0215(8) 0.0042(15) 0.000 0.000
S 0.0386(8) 0.0427(7) 0.0492(9) -0.0082(7) 0.000 0.000
O1 0.057(5) 0.090(7) 0.071(7) -0.010(7) -0.032(6) -0.019(6)
O2 0.163(8) 0.052(3) 0.086(4) -0.056(4) 0.000 0.000
O3 0.041(4) 0.130(6) 0.18(2) 0.005(4) -0.007(6) -0.095(11)
O4 0.135(14) 0.059(5) 0.048(5) 0.012(7) -0.001(6) 0.005(4)
N 0.0401(16) 0.0415(15) 0.0431(17) -0.0098(13) 0.005(2) -0.003(2)
C 0.034(2) 0.078(4) 0.070(4) -0.013(2) -0.006(2) 0.006(3)

loop_
_atom_type_symbol
_atom_type_description
_atom_type_scat_dispersion_real
_atom_type_scat_dispersion_imag
_atom_type_scat_source
C C 0.0033 0.0016 'International Tables Vol C Tables 4.2.6.8 and 6.1.1.4'
H H 0.0000 0.0000 'International Tables Vol C Tables 4.2.6.8 and 6.1.1.4'
N N 0.0061 0.0033 'International Tables Vol C Tables 4.2.6.8 and 6.1.1.4'
O O 0.0106 0.0060 'International Tables Vol C Tables 4.2.6.8 and 6.1.1.4'
S S 0.1246 0.1234 'International Tables Vol C Tables 4.2.6.8 and 6.1.1.4'
Cl Cl 0.1484 0.1585 'International Tables Vol C Tables 4.2.6.8 and 6.1.1.4'
Pt Pt -1.7033 8.3905 'International Tables Vol C Tables 4.2.6.8 and 6.1.1.4'

loop_
_geom_angle_atom_site_label_1
_geom_angle_atom_site_label_2
_geom_angle_atom_site_label_3
_geom_angle_site_symmetry_1
_geom_angle_site_symmetry_3
_geom_angle
_geom_angle_publ_flag
N Pt N 2 . 179.0(2) no
N Pt N . 7_445 97.3(2) no
N Pt N . 8_445 82.7(2) yes
N Pt Cl . . 89.50(11) yes
N Pt Cl . 7_445 90.50(11) no
Cl Pt Cl . 7_445 180.0 no
Cl Pt Cl . 9 0.0 no
Cl Pt Cl 9 7_445 180.0 no
Cl Cl Pt 9 . 180.0 no
O1 S O2 . . 113.8(6) yes
O1 S O3 . . 103.5(6) yes
O1 S O4 . . 107.5(8) yes
O2 S O3 . . 113.1(5) yes
O2 S O4 . . 108.6(5) yes
O3 S O4 . . 110.2(8) yes
O2 S O3 . 10 113.1(5) no
O3 S O3 10 . 34.8(12) no
O2 S O4 . 10 108.6(5) no
O3 S O4 10 10 110.2(8) no
O3 S O4 . 10 78.1(7) no
O3 S O4 10 . 78.1(7) no
O4 S O4 10 . 134.2(10) no
O3 S O1 10 . 127.4(7) no
O4 S O1 10 . 31.2(6) no
O2 S O1 . 10 113.8(6) no
O3 S O1 10 10 103.5(6) no
O3 S O1 . 10 127.4(7) no
O4 S O1 10 10 107.5(8) no
O4 S O1 . 10 31.2(6) no
O1 S O1 . 10 77.7(10) no
C N Pt . . 109.1(3) yes
N C C . 8_445 107.1(4) yes
S O1 H1O . . 109.5 no
C N H1N . . 109.9 no
Pt N H1N . . 109.9 no
C N H2N . . 109.9 no
Pt N H2N . . 109.9 no
H1N N H2N . . 108.3 no
N C H1C . . 110.3 no
C C H1C 8_445 . 110.3 no
N C H2C . . 110.3 no
C C H2C 8_445 . 110.3 no
H1C C H2C . . 108.6 no

loop_
_geom_bond_atom_site_label_1
_geom_bond_atom_site_label_2
_geom_bond_site_symmetry_2
_geom_bond_distance
_geom_bond_publ_flag
Pt Cl . 2.323(2) yes
Pt Cl 9 3.142(2) yes
Cl Cl 9 0.819(5) no
Pt N . 2.041(3) yes
S O1 . 1.494(10) yes
S O2 . 1.400(5) yes
S O3 . 1.420(8) yes
S O4 . 1.480(11) yes
N C . 1.483(7) yes
C C 8_445 1.491(12) yes
O1 H1O . 0.8200 no
N H1N . 0.9000 no
N H2N . 0.9000 no
C H1C . 0.9700 no
C H2C . 0.9700 no

loop_
_geom_hbond_atom_site_label_D
_geom_hbond_atom_site_label_H
_geom_hbond_atom_site_label_A
_geom_hbond_site_symmetry_A
_geom_hbond_distance_DH
_geom_hbond_distance_HA
_geom_hbond_distance_DA
_geom_hbond_angle_DHA
_geom_hbond_publ_flag
N H2N O4 6 0.90 1.99 2.860(11) 162 yes
N H2N O3 13 0.90 2.22 3.002(12) 146 yes
N H1N O2 . 0.90 2.43 3.182(5) 142 yes
O1 H1O O3 4 0.82 2.04 2.848(14) 168 yes
